data_4082336
loop_
_publ_author_name
'Duke, Charles B.'
'Letterman, Roger G.'
'Johnson, Jermaine O.'
'Barr, James W.'
'Hu, Songnan'
'Ross, Charles R.'
'Webster, Charles Edwin'
'Burkey, Theodore J.'

_publ_section_title
;
 Photochemistry of Chromium Arene Tricarbonyl Complexes with Tethered
 Pyridinyl and Propenyl Groups: Investigations of the Effect of Ring Size
 on Chelate Formation, Structure, and Linkage Isomerization
;
_journal_issue 2
_journal_name_full Organometallics
_journal_page_first 485
_journal_paper_doi 10.1021/om400928k
_journal_volume 33
_journal_year 2014
_chemical_formula_sum 'C15 H11 Cr N O3'
_chemical_formula_weight 305.25
_chemical_name_systematic
;
 ?
;
_space_group_IT_number 2
_symmetry_cell_setting triclinic
_symmetry_space_group_name_Hall '-P 1'
_symmetry_space_group_name_H-M 'P -1'
_atom_sites_solution_hydrogens geom
_atom_sites_solution_primary direct
_atom_sites_solution_secondary difmap
_audit_creation_method SHELXL-97
_cell_angle_alpha 101.417(2)
_cell_angle_beta 96.374(2)
_cell_angle_gamma 116.3470(10)
_cell_formula_units_Z 2
_cell_length_a 8.0221(3)
_cell_length_b 8.1586(3)
_cell_length_c 11.6167(6)
_cell_measurement_temperature 173(2)
_cell_volume 650.50(5)
_computing_cell_refinement 'SMART, Bruker (2000)'
_computing_data_collection 'SMART, Bruker (2000)'
_computing_data_reduction 'XPREP, Bruker (2000)'
_computing_molecular_graphics 'Raster3D (Merritt, 1997)'
_computing_structure_refinement 'SHELXL-97 (Sheldrick, 1997)'
_computing_structure_solution 'SHELXs-97 (Sheldrick, 1990)'
_diffrn_ambient_temperature 173(2)
_diffrn_measured_fraction_theta_full 0.967
_diffrn_measured_fraction_theta_max 0.954
_diffrn_measurement_device_type 'CCD area detector'
_diffrn_radiation_monochromator 'osmic mirrors'
_diffrn_radiation_source 'rotating anode'
_diffrn_radiation_type CuK\a
_diffrn_radiation_wavelength 1.54178
_diffrn_reflns_av_R_equivalents 0.0509
_diffrn_reflns_av_sigmaI/netI 0.0356
_diffrn_reflns_limit_h_max 9
_diffrn_reflns_limit_h_min -9
_diffrn_reflns_limit_k_max 9
_diffrn_reflns_limit_k_min -9
_diffrn_reflns_limit_l_max 13
_diffrn_reflns_limit_l_min -13
_diffrn_reflns_number 12995
_diffrn_reflns_theta_full 67.50
_diffrn_reflns_theta_max 69.17
_diffrn_reflns_theta_min 3.99
_exptl_absorpt_coefficient_mu 7.299
_exptl_absorpt_correction_T_max 0.7117
_exptl_absorpt_correction_T_min 0.5007
_exptl_absorpt_correction_type multi-scan
_exptl_absorpt_process_details 'SADABS, Bruker (2000)'
_exptl_crystal_colour yellow
_exptl_crystal_density_diffrn 1.558
_exptl_crystal_density_method 'not measured'
_exptl_crystal_description block
_exptl_crystal_F_000 312
_exptl_crystal_size_max 0.11
_exptl_crystal_size_mid 0.09
_exptl_crystal_size_min 0.05
_refine_diff_density_max 0.492
_refine_diff_density_min -0.248
_refine_diff_density_rms 0.074
_refine_ls_extinction_method none
_refine_ls_goodness_of_fit_ref 1.083
_refine_ls_hydrogen_treatment constr
_refine_ls_matrix_type full
_refine_ls_number_parameters 181
_refine_ls_number_reflns 2315
_refine_ls_number_restraints 0
_refine_ls_restrained_S_all 1.083
_refine_ls_R_factor_all 0.0310
_refine_ls_R_factor_gt 0.0303
_refine_ls_shift/su_max 0.001
_refine_ls_shift/su_mean 0.000
_refine_ls_structure_factor_coef Fsqd
_refine_ls_weighting_details 'calc w=1/[\s^2^(Fo^2^)+(0.0458P)^2^+0.3128P] where P=(Fo^2^+2Fc^2^)/3'
_refine_ls_weighting_scheme calc
_refine_ls_wR_factor_gt 0.0802
_refine_ls_wR_factor_ref 0.0808
_reflns_number_gt 2259
_reflns_number_total 2315
_reflns_threshold_expression >2sigma(I)
_cod_data_source_file om400928k_si_002.cif
_cod_data_source_block crpy5
_cod_database_code 4082336

loop_
_symmetry_equiv_pos_as_xyz
'x, y, z'
'-x, -y, -z'

loop_
_atom_site_label
_atom_site_type_symbol
_atom_site_fract_x
_atom_site_fract_y
_atom_site_fract_z
_atom_site_U_iso_or_equiv
_atom_site_adp_type
_atom_site_occupancy
_atom_site_symmetry_multiplicity
_atom_site_calc_flag
_atom_site_refinement_flags
Cr1 Cr 0.71866(4) 0.66497(4) 0.85759(2) 0.01223(12) Uani 1 1 d .
O3 O 0.8120(2) 0.7904(2) 1.12736(12) 0.0247(3) Uani 1 1 d .
O1 O 1.1348(2) 0.7942(2) 0.86810(15) 0.0328(4) Uani 1 1 d .
O2 O 0.6756(2) 0.2894(2) 0.88133(13) 0.0313(4) Uani 1 1 d .
C1 C 0.7100(2) 0.7808(3) 0.69840(16) 0.0141(4) Uani 1 1 d .
C5 C 0.5552(3) 0.8235(3) 0.86332(16) 0.0167(4) Uani 1 1 d .
H5 H 0.5481 0.9028 0.9299 0.020 Uiso 1 1 calc R
C3 C 0.4387(3) 0.5079(3) 0.72893(16) 0.0162(4) Uani 1 1 d .
H3 H 0.3555 0.3777 0.7066 0.019 Uiso 1 1 calc R
C8 C 0.8194(2) 0.9983(3) 0.56714(16) 0.0147(4) Uani 1 1 d .
C2 C 0.5797(3) 0.5843(3) 0.66350(16) 0.0151(4) Uani 1 1 d .
H2 H 0.5866 0.5045 0.5971 0.018 Uiso 1 1 calc R
C6 C 0.6969(3) 0.9000(3) 0.79961(16) 0.0146(4) Uani 1 1 d .
H6 H 0.7826 1.0296 0.8240 0.017 Uiso 1 1 calc R
C7 C 0.8603(3) 0.8678(3) 0.62838(16) 0.0166(4) Uani 1 1 d .
H7A H 0.9854 0.9397 0.6829 0.020 Uiso 1 1 calc R
H7B H 0.8611 0.7674 0.5681 0.020 Uiso 1 1 calc R
C4 C 0.4234(3) 0.6273(3) 0.82717(17) 0.0168(4) Uani 1 1 d .
H4 H 0.3273 0.5776 0.8681 0.020 Uiso 1 1 calc R
N1 N 0.7032(2) 0.9165(2) 0.45689(14) 0.0185(3) Uani 1 1 d .
C9 C 0.8972(3) 1.1918(3) 0.62437(16) 0.0175(4) Uani 1 1 d .
H9 H 0.9770 1.2443 0.7010 0.021 Uiso 1 1 calc R
C15 C 0.7763(3) 0.7437(3) 1.02312(17) 0.0172(4) Uani 1 1 d .
C10 C 0.8542(3) 1.3050(3) 0.56580(18) 0.0205(4) Uani 1 1 d .
H10 H 0.9041 1.4344 0.6024 0.025 Uiso 1 1 calc R
C11 C 0.7356(3) 1.2222(3) 0.45189(18) 0.0218(4) Uani 1 1 d .
H11 H 0.7049 1.2947 0.4100 0.026 Uiso 1 1 calc R
C13 C 0.9749(3) 0.7453(3) 0.86357(17) 0.0215(4) Uani 1 1 d .
C12 C 0.6632(3) 1.0283(3) 0.40142(17) 0.0210(4) Uani 1 1 d .
H12 H 0.5827 0.9729 0.3250 0.025 Uiso 1 1 calc R
C14 C 0.6919(3) 0.4332(3) 0.87014(16) 0.0200(4) Uani 1 1 d .

loop_
_atom_site_aniso_label
_atom_site_aniso_U_11
_atom_site_aniso_U_22
_atom_site_aniso_U_33
_atom_site_aniso_U_23
_atom_site_aniso_U_13
_atom_site_aniso_U_12
Cr1 0.01500(18) 0.01151(18) 0.01222(18) 0.00420(12) 0.00319(12) 0.00767(13)
O3 0.0304(8) 0.0207(7) 0.0140(7) 0.0043(5) 0.0002(6) 0.0058(6)
O1 0.0205(8) 0.0418(10) 0.0457(9) 0.0201(7) 0.0109(7) 0.0191(7)
O2 0.0511(10) 0.0204(8) 0.0276(8) 0.0069(6) 0.0029(7) 0.0228(7)
C1 0.0161(9) 0.0165(9) 0.0142(8) 0.0073(7) 0.0022(7) 0.0106(7)
C5 0.0215(9) 0.0193(9) 0.0164(9) 0.0058(7) 0.0060(7) 0.0150(8)
C3 0.0146(8) 0.0138(9) 0.0189(9) 0.0057(7) -0.0001(7) 0.0060(7)
C8 0.0138(8) 0.0186(9) 0.0157(9) 0.0080(7) 0.0081(7) 0.0086(7)
C2 0.0187(9) 0.0165(9) 0.0119(8) 0.0028(7) 0.0001(7) 0.0110(7)
C6 0.0160(9) 0.0135(9) 0.0173(9) 0.0063(7) 0.0026(7) 0.0089(7)
C7 0.0184(9) 0.0188(9) 0.0178(9) 0.0076(7) 0.0066(7) 0.0116(7)
C4 0.0152(9) 0.0200(10) 0.0203(9) 0.0099(7) 0.0058(7) 0.0106(7)
N1 0.0188(8) 0.0197(8) 0.0173(8) 0.0054(6) 0.0048(6) 0.0094(7)
C9 0.0168(9) 0.0186(9) 0.0156(9) 0.0052(7) 0.0038(7) 0.0070(7)
C15 0.0173(9) 0.0116(9) 0.0219(10) 0.0066(7) 0.0041(7) 0.0056(7)
C10 0.0219(9) 0.0156(9) 0.0268(10) 0.0075(8) 0.0101(8) 0.0096(8)
C11 0.0225(10) 0.0270(11) 0.0266(10) 0.0164(8) 0.0096(8) 0.0162(8)
C13 0.0270(11) 0.0233(10) 0.0216(10) 0.0107(8) 0.0069(8) 0.0161(9)
C12 0.0203(9) 0.0265(11) 0.0183(9) 0.0080(8) 0.0033(7) 0.0125(8)
C14 0.0254(10) 0.0203(10) 0.0142(9) 0.0015(7) 0.0008(7) 0.0131(8)

loop_
_atom_type_symbol
_atom_type_description
_atom_type_scat_dispersion_real
_atom_type_scat_dispersion_imag
_atom_type_scat_source
C C 0.0181 0.0091 'International Tables Vol C Tables 4.2.6.8 and 6.1.1.4'
H H 0.0000 0.0000 'International Tables Vol C Tables 4.2.6.8 and 6.1.1.4'
Cr Cr -0.1635 2.4439 'International Tables Vol C Tables 4.2.6.8 and 6.1.1.4'
N N 0.0311 0.0180 'International Tables Vol C Tables 4.2.6.8 and 6.1.1.4'
O O 0.0492 0.0322 'International Tables Vol C Tables 4.2.6.8 and 6.1.1.4'

loop_
_geom_angle_atom_site_label_1
_geom_angle_atom_site_label_2
_geom_angle_atom_site_label_3
_geom_angle
_geom_angle_publ_flag
C15 Cr1 C14 87.37(8) y
C15 Cr1 C13 88.57(8) y
C14 Cr1 C13 88.45(9) y
C15 Cr1 C3 129.91(8) ?
C14 Cr1 C3 87.76(8) ?
C13 Cr1 C3 141.05(8) ?
C15 Cr1 C5 86.67(7) ?
C14 Cr1 C5 139.96(8) ?
C13 Cr1 C5 130.89(8) ?
C3 Cr1 C5 66.66(7) ?
C15 Cr1 C6 105.05(7) ?
C14 Cr1 C6 165.64(8) ?
C13 Cr1 C6 98.86(8) ?
C3 Cr1 C6 78.77(7) ?
C5 Cr1 C6 36.90(7) ?
C15 Cr1 C4 97.71(8) ?
C14 Cr1 C4 105.13(8) ?
C13 Cr1 C4 165.21(8) ?
C3 Cr1 C4 36.85(7) ?
C5 Cr1 C4 37.07(7) ?
C6 Cr1 C4 66.63(7) ?
C15 Cr1 C2 163.84(8) ?
C14 Cr1 C2 99.86(7) ?
C13 Cr1 C2 105.93(8) ?
C3 Cr1 C2 37.20(7) ?
C5 Cr1 C2 78.49(7) ?
C6 Cr1 C2 66.31(7) ?
C4 Cr1 C2 66.53(7) ?
C15 Cr1 C1 140.25(8) ?
C14 Cr1 C1 132.05(7) ?
C13 Cr1 C1 87.85(8) ?
C3 Cr1 C1 66.81(7) ?
C5 Cr1 C1 66.60(6) ?
C6 Cr1 C1 36.96(7) ?
C4 Cr1 C1 78.75(7) ?
C2 Cr1 C1 36.75(7) ?
C2 C1 C6 118.94(16) ?
C2 C1 C7 121.65(16) y
C6 C1 C7 119.39(16) ?
C2 C1 Cr1 70.97(10) ?
C6 C1 Cr1 70.70(10) ?
C7 C1 Cr1 131.57(12) y
C6 C5 C4 120.55(16) ?
C6 C5 Cr1 72.03(10) ?
C4 C5 Cr1 72.05(10) ?
C6 C5 H5 119.7 ?
C4 C5 H5 119.7 ?
Cr1 C5 H5 128.5 ?
C4 C3 C2 120.41(17) ?
C4 C3 Cr1 72.38(10) ?
C2 C3 Cr1 72.26(10) ?
C4 C3 H3 119.8 ?
C2 C3 H3 119.8 ?
Cr1 C3 H3 127.7 ?
N1 C8 C9 122.47(17) ?
N1 C8 C7 116.39(16) y
C9 C8 C7 121.14(16) ?
C1 C2 C3 120.37(16) ?
C1 C2 Cr1 72.28(10) ?
C3 C2 Cr1 70.54(10) ?
C1 C2 H2 119.8 ?
C3 C2 H2 119.8 ?
Cr1 C2 H2 129.9 ?
C5 C6 C1 120.36(17) ?
C5 C6 Cr1 71.07(10) ?
C1 C6 Cr1 72.34(10) ?
C5 C6 H6 119.8 ?
C1 C6 H6 119.8 ?
Cr1 C6 H6 129.1 ?
C8 C7 C1 110.58(14) y
C8 C7 H7A 109.5 ?
C1 C7 H7A 109.5 ?
C8 C7 H7B 109.5 ?
C1 C7 H7B 109.5 ?
H7A C7 H7B 108.1 ?
C3 C4 C5 119.32(16) ?
C3 C4 Cr1 70.77(10) ?
C5 C4 Cr1 70.88(10) ?
C3 C4 H4 120.3 ?
C5 C4 H4 120.3 ?
Cr1 C4 H4 130.6 ?
C12 N1 C8 117.56(16) ?
C10 C9 C8 119.18(17) ?
C10 C9 H9 120.4 ?
C8 C9 H9 120.4 ?
O3 C15 Cr1 178.92(16) ?
C11 C10 C9 118.73(18) ?
C11 C10 H10 120.6 ?
C9 C10 H10 120.6 ?
C10 C11 C12 118.52(18) ?
C10 C11 H11 120.7 ?
C12 C11 H11 120.7 ?
O1 C13 Cr1 179.28(18) ?
N1 C12 C11 123.54(18) ?
N1 C12 H12 118.2 ?
C11 C12 H12 118.2 ?
O2 C14 Cr1 178.17(16) ?

loop_
_geom_bond_atom_site_label_1
_geom_bond_atom_site_label_2
_geom_bond_distance
_geom_bond_publ_flag
Cr1 C15 1.8369(19) y
Cr1 C14 1.843(2) y
Cr1 C13 1.848(2) y
Cr1 C3 2.2052(18) y
Cr1 C5 2.2108(18) y
Cr1 C6 2.2231(18) y
Cr1 C4 2.2259(18) y
Cr1 C2 2.2276(18) y
Cr1 C1 2.2445(17) y
O3 C15 1.156(2) y
O1 C13 1.153(3) y
O2 C14 1.158(3) y
C1 C2 1.410(3) ?
C1 C6 1.416(3) ?
C1 C7 1.519(2) ?
C5 C6 1.403(3) ?
C5 C4 1.410(3) ?
C5 H5 0.9300 ?
C3 C4 1.401(3) ?
C3 C2 1.414(3) ?
C3 H3 0.9300 ?
C8 N1 1.341(2) ?
C8 C9 1.393(3) ?
C8 C7 1.518(2) ?
C2 H2 0.9300 ?
C6 H6 0.9300 ?
C7 H7A 0.9700 ?
C7 H7B 0.9700 ?
C4 H4 0.9300 ?
N1 C12 1.340(3) ?
C9 C10 1.384(3) ?
C9 H9 0.9300 ?
C10 C11 1.382(3) ?
C10 H10 0.9300 ?
C11 C12 1.387(3) ?
C11 H11 0.9300 ?
C12 H12 0.9300 ?

loop_
_geom_torsion_atom_site_label_1
_geom_torsion_atom_site_label_2
_geom_torsion_atom_site_label_3
_geom_torsion_atom_site_label_4
_geom_torsion
_geom_torsion_publ_flag
C15 Cr1 C1 C2 -154.20(12) ?
C14 Cr1 C1 C2 34.66(14) ?
C13 Cr1 C1 C2 120.63(12) ?
C3 Cr1 C1 C2 -29.00(10) ?
C5 Cr1 C1 C2 -102.48(11) ?
C6 Cr1 C1 C2 -131.54(15) ?
C4 Cr1 C1 C2 -65.65(11) ?
C15 Cr1 C1 C6 -22.66(16) ?
C14 Cr1 C1 C6 166.21(12) ?
C13 Cr1 C1 C6 -107.83(12) ?
C3 Cr1 C1 C6 102.54(11) ?
C5 Cr1 C1 C6 29.06(10) ?
C4 Cr1 C1 C6 65.90(11) ?
C2 Cr1 C1 C6 131.54(15) ?
C15 Cr1 C1 C7 90.0(2) ?
C14 Cr1 C1 C7 -81.2(2) ?
C13 Cr1 C1 C7 4.78(18) ?
C3 Cr1 C1 C7 -144.84(19) ?
C5 Cr1 C1 C7 141.67(19) ?
C6 Cr1 C1 C7 112.6(2) ?
C4 Cr1 C1 C7 178.51(18) ?
C2 Cr1 C1 C7 -115.8(2) ?
C15 Cr1 C5 C6 120.72(12) ?
C14 Cr1 C5 C6 -157.38(12) ?
C13 Cr1 C5 C6 35.50(15) ?
C3 Cr1 C5 C6 -102.81(12) ?
C4 Cr1 C5 C6 -131.82(16) ?
C2 Cr1 C5 C6 -65.70(11) ?
C1 Cr1 C5 C6 -29.10(10) ?
C15 Cr1 C5 C4 -107.46(11) ?
C14 Cr1 C5 C4 -25.56(16) ?
C13 Cr1 C5 C4 167.32(11) ?
C3 Cr1 C5 C4 29.01(10) ?
C6 Cr1 C5 C4 131.82(16) ?
C2 Cr1 C5 C4 66.12(11) ?
C1 Cr1 C5 C4 102.72(11) ?
C15 Cr1 C3 C4 34.50(15) ?
C14 Cr1 C3 C4 119.19(12) ?
C13 Cr1 C3 C4 -156.06(13) ?
C5 Cr1 C3 C4 -29.17(10) ?
C6 Cr1 C3 C4 -65.82(11) ?
C2 Cr1 C3 C4 -131.24(16) ?
C1 Cr1 C3 C4 -102.57(12) ?
C15 Cr1 C3 C2 165.74(11) ?
C14 Cr1 C3 C2 -109.57(12) ?
C13 Cr1 C3 C2 -24.82(17) ?
C5 Cr1 C3 C2 102.07(11) ?
C6 Cr1 C3 C2 65.42(11) ?
C4 Cr1 C3 C2 131.24(16) ?
C1 Cr1 C3 C2 28.67(10) ?
C6 C1 C2 C3 -0.2(3) ?
C7 C1 C2 C3 -178.61(16) ?
Cr1 C1 C2 C3 53.66(15) ?
C6 C1 C2 Cr1 -53.83(14) ?
C7 C1 C2 Cr1 127.73(16) ?
C4 C3 C2 C1 1.7(3) ?
Cr1 C3 C2 C1 -54.47(15) ?
C4 C3 C2 Cr1 56.20(15) ?
C15 Cr1 C2 C1 89.8(3) ?
C14 Cr1 C2 C1 -154.62(11) ?
C13 Cr1 C2 C1 -63.41(12) ?
C3 Cr1 C2 C1 132.51(15) ?
C5 Cr1 C2 C1 66.13(11) ?
C6 Cr1 C2 C1 29.43(10) ?
C4 Cr1 C2 C1 103.06(11) ?
C15 Cr1 C2 C3 -42.8(3) ?
C14 Cr1 C2 C3 72.87(12) ?
C13 Cr1 C2 C3 164.07(11) ?
C5 Cr1 C2 C3 -66.39(11) ?
C6 Cr1 C2 C3 -103.08(11) ?
C4 Cr1 C2 C3 -29.45(11) ?
C1 Cr1 C2 C3 -132.51(15) ?
C4 C5 C6 C1 -0.3(3) ?
Cr1 C5 C6 C1 55.08(15) ?
C4 C5 C6 Cr1 -55.41(15) ?
C2 C1 C6 C5 -0.5(3) ?
C7 C1 C6 C5 177.95(16) ?
Cr1 C1 C6 C5 -54.48(15) ?
C2 C1 C6 Cr1 53.96(14) ?
C7 C1 C6 Cr1 -127.57(15) ?
C15 Cr1 C6 C5 -62.71(12) ?
C14 Cr1 C6 C5 86.5(3) ?
C13 Cr1 C6 C5 -153.62(11) ?
C3 Cr1 C6 C5 65.89(11) ?
C4 Cr1 C6 C5 29.30(11) ?
C2 Cr1 C6 C5 102.79(12) ?
C1 Cr1 C6 C5 132.06(16) ?
C15 Cr1 C6 C1 165.22(11) ?
C14 Cr1 C6 C1 -45.6(3) ?
C13 Cr1 C6 C1 74.32(12) ?
C3 Cr1 C6 C1 -66.17(11) ?
C5 Cr1 C6 C1 -132.06(16) ?
C4 Cr1 C6 C1 -102.76(12) ?
C2 Cr1 C6 C1 -29.28(10) ?
N1 C8 C7 C1 -87.85(19) y
C9 C8 C7 C1 91.2(2) ?
C2 C1 C7 C8 112.67(19) y
C6 C1 C7 C8 -65.8(2) ?
Cr1 C1 C7 C8 -155.34(13) y
C2 C3 C4 C5 -2.6(3) ?
Cr1 C3 C4 C5 53.57(15) ?
C2 C3 C4 Cr1 -56.14(15) ?
C6 C5 C4 C3 1.9(3) ?
Cr1 C5 C4 C3 -53.52(15) ?
C6 C5 C4 Cr1 55.40(15) ?
C15 Cr1 C4 C3 -154.00(11) ?
C14 Cr1 C4 C3 -64.65(12) ?
C13 Cr1 C4 C3 91.5(3) ?
C5 Cr1 C4 C3 132.06(16) ?
C6 Cr1 C4 C3 102.89(12) ?
C2 Cr1 C4 C3 29.71(10) ?
C1 Cr1 C4 C3 66.17(11) ?
C15 Cr1 C4 C5 73.94(11) ?
C14 Cr1 C4 C5 163.29(11) ?
C13 Cr1 C4 C5 -40.6(3) ?
C3 Cr1 C4 C5 -132.06(16) ?
C6 Cr1 C4 C5 -29.17(10) ?
C2 Cr1 C4 C5 -102.35(11) ?
C1 Cr1 C4 C5 -65.89(11) ?
C9 C8 N1 C12 0.3(3) ?
C7 C8 N1 C12 179.31(16) ?
N1 C8 C9 C10 -0.2(3) ?
C7 C8 C9 C10 -179.18(16) ?
C8 C9 C10 C11 -0.2(3) ?
C9 C10 C11 C12 0.5(3) ?
C8 N1 C12 C11 0.1(3) ?
C10 C11 C12 N1 -0.5(3) ?
